data_7155542
loop_
_publ_author_name
'Pallitsch, K.'
'Schweifer, A.'
'Roller, A.'
'Hammerschmidt, F.'

_publ_section_title
;
 Towards the biodegradation pathway of fosfomycin.
;
_journal_issue 15
_journal_name_full 'Organic &amp; biomolecular chemistry'
_journal_page_first 3276
_journal_page_last 3285
_journal_paper_doi 10.1039/c7ob00546f
_journal_volume 15
_journal_year 2017
_chemical_formula_moiety 'C7 H14 F3 O5 P'
_chemical_formula_sum 'C7 H14 F3 O5 P'
_chemical_formula_weight 266.15
_chemical_name_systematic '(+-)-(1R,2S)-Diethyl 3,3,3-trifluoro-1,2-dihydroxypropylphosphonate'
_space_group_crystal_system monoclinic
_space_group_IT_number 14
_space_group_name_Hall '-P 2yn'
_space_group_name_H-M_alt 'P 1 21/n 1'
_symmetry_cell_setting monoclinic
_symmetry_Int_Tables_number 14
_symmetry_space_group_name_Hall '-P 2yn'
_symmetry_space_group_name_H-M 'P 1 21/n 1'
_atom_sites_solution_hydrogens geom
_atom_sites_solution_primary direct
_audit_creation_date 2016-12-13
_audit_creation_method
;
Olex2 1.2
(compiled 2016.11.30 svn.r3356 for OlexSys, GUI svn.r5269)
;
_audit_update_record
;
2016-12-14 deposited with the CCDC.
2017-03-21 downloaded from the CCDC.
;
_cell_angle_alpha 90
_cell_angle_beta 90.477(3)
_cell_angle_gamma 90
_cell_formula_units_Z 8
_cell_length_a 10.0601(8)
_cell_length_b 15.2849(12)
_cell_length_c 15.3621(11)
_cell_measurement_reflns_used 9028
_cell_measurement_temperature 100.0
_cell_measurement_theta_max 29.758
_cell_measurement_theta_min 2.665
_cell_volume 2362.1(3)
_computing_cell_refinement APEX2
_computing_data_collection APEX2
_computing_data_reduction APEX2
_computing_molecular_graphics 'Olex2 (Dolomanov et al., 2009)'
_computing_publication_material 'Olex2 (Dolomanov et al., 2009)'
_computing_structure_refinement 'ShelXL (Sheldrick, 2015)'
_computing_structure_solution 'ShelXS (Sheldrick, 2008)'
_diffrn_ambient_temperature 100.0
_diffrn_measured_fraction_theta_full 0.996
_diffrn_measured_fraction_theta_max 0.996
_diffrn_measurement_device_type 'Bruker D8 Venture'
_diffrn_measurement_method '\f and \w scans'
_diffrn_radiation_probe x-ray
_diffrn_radiation_type MoK\a
_diffrn_radiation_wavelength 0.71073
_diffrn_reflns_av_R_equivalents 0.0618
_diffrn_reflns_av_unetI/netI 0.0283
_diffrn_reflns_Laue_measured_fraction_full 0.996
_diffrn_reflns_Laue_measured_fraction_max 0.996
_diffrn_reflns_limit_h_max 12
_diffrn_reflns_limit_h_min -11
_diffrn_reflns_limit_k_max 18
_diffrn_reflns_limit_k_min -18
_diffrn_reflns_limit_l_max 18
_diffrn_reflns_limit_l_min -18
_diffrn_reflns_number 34854
_diffrn_reflns_point_group_measured_fraction_full 0.996
_diffrn_reflns_point_group_measured_fraction_max 0.996
_diffrn_reflns_theta_full 25.242
_diffrn_reflns_theta_max 25.349
_diffrn_reflns_theta_min 2.429
_diffrn_source 'sealed tube'
_diffrn_source_type 'INCOATEC microfocus '
_diffrn_standards_number 0
_exptl_absorpt_coefficient_mu 0.276
_exptl_absorpt_correction_T_max 0.7460
_exptl_absorpt_correction_T_min 0.5087
_exptl_absorpt_correction_type multi-scan
_exptl_absorpt_process_details
;
SADABS-2012/1 (Bruker,2012) was used for absorption correction. 
wR2(int) was 0.1083 before and 0.0519 after correction. 
The Ratio of minimum to maximum transmission is 0.6819. 
The \l/2 correction factor is 0.0015.
;
_exptl_crystal_colour 'clear colourless'
_exptl_crystal_colour_lustre clear
_exptl_crystal_colour_primary colourless
_exptl_crystal_density_diffrn 1.497
_exptl_crystal_description block
_exptl_crystal_F_000 1104
_exptl_crystal_size_max 0.436
_exptl_crystal_size_mid 0.392
_exptl_crystal_size_min 0.28
_refine_diff_density_max 0.700
_refine_diff_density_min -0.619
_refine_diff_density_rms 0.070
_refine_ls_extinction_method none
_refine_ls_goodness_of_fit_ref 1.084
_refine_ls_hydrogen_treatment constr
_refine_ls_matrix_type full
_refine_ls_number_parameters 390
_refine_ls_number_reflns 4305
_refine_ls_number_restraints 26
_refine_ls_restrained_S_all 1.107
_refine_ls_R_factor_all 0.0725
_refine_ls_R_factor_gt 0.0657
_refine_ls_shift/su_max 0.000
_refine_ls_shift/su_mean 0.000
_refine_ls_structure_factor_coef Fsqd
_refine_ls_weighting_details
;
 w=1/[\s^2^(Fo^2^)+(0.0548P)^2^+5.3378P]
 where P=(Fo^2^+2Fc^2^)/3
;
_refine_ls_weighting_scheme calc
_refine_ls_wR_factor_gt 0.1566
_refine_ls_wR_factor_ref 0.1615
_reflns_Friedel_coverage 0.000
_reflns_number_gt 3839
_reflns_number_total 4305
_reflns_threshold_expression 'I > 2\s(I)'
_cod_data_source_file c7ob00546f2.cif
_cod_data_source_block mo_kasc787_p21n
_cod_depositor_comments 'Adding full bibliography for 7155542.cif.'
_cod_original_sg_symbol_H-M 'P 21/n'
_cod_database_code 7155542
_shelxl_version_number 2013-2
_shelx_space_group_comment
;
The symmetry employed for this shelxl refinement is uniquely defined
by the following loop, which should always be used as a source of
symmetry information in preference to the above space-group names.
They are only intended as comments.
;
_shelx_estimated_absorpt_t_max 0.927
_shelx_estimated_absorpt_t_min 0.889

loop_
_space_group_symop_operation_xyz
'x, y, z'
'-x+1/2, y+1/2, -z+1/2'
'-x, -y, -z'
'x-1/2, -y-1/2, z-1/2'

loop_
_atom_site_label
_atom_site_type_symbol
_atom_site_fract_x
_atom_site_fract_y
_atom_site_fract_z
_atom_site_U_iso_or_equiv
_atom_site_adp_type
_atom_site_occupancy
_atom_site_site_symmetry_order
_atom_site_calc_flag
_atom_site_refinement_flags_posn
_atom_site_refinement_flags_occupancy
_atom_site_disorder_assembly
_atom_site_disorder_group
P1A P 0.42796(9) 0.59566(6) 0.15974(6) 0.0399(3) Uani 1 1 d D . . .
F1A F 0.8828(2) 0.59589(17) 0.09174(17) 0.0596(7) Uani 1 1 d . . . .
F2A F 0.8279(2) 0.59274(19) -0.04361(16) 0.0688(8) Uani 1 1 d . . . .
F3A F 0.7935(2) 0.70830(15) 0.03164(15) 0.0555(6) Uani 1 1 d . . . .
O1A O 0.6751(2) 0.61787(15) 0.21197(15) 0.0390(6) Uani 1 1 d . . . .
H1A H 0.7025 0.5660 0.2128 0.059 Uiso 1 1 calc GR . . .
O2A O 0.5631(2) 0.60274(16) -0.01205(15) 0.0386(6) Uani 1 1 d . . . .
H2A H 0.5729 0.5649 -0.0511 0.058 Uiso 1 1 calc GR . . .
O3A O 0.3955(3) 0.63161(17) 0.25277(17) 0.0454(6) Uani 1 1 d . . . .
C1A C 0.5968(3) 0.6315(2) 0.1365(2) 0.0299(7) Uani 1 1 d . . . .
H1AA H 0.5942 0.6958 0.1247 0.036 Uiso 1 1 calc R . . .
C2A C 0.6524(3) 0.5863(2) 0.0562(2) 0.0316(7) Uani 1 1 d . . . .
H2AA H 0.6577 0.5219 0.0669 0.038 Uiso 1 1 calc R . . .
C3A C 0.7896(4) 0.6210(3) 0.0343(2) 0.0442(9) Uani 1 1 d . . . .
C4A C 0.4093(4) 0.5795(2) 0.3319(2) 0.0447(9) Uani 1 1 d . . . .
H4AA H 0.4797 0.5349 0.3242 0.054 Uiso 1 1 calc R . . .
H4AB H 0.3248 0.5489 0.3441 0.054 Uiso 1 1 calc R . . .
C5A C 0.4443(4) 0.6380(3) 0.4053(3) 0.0478(9) Uani 1 1 d . . . .
H5AA H 0.5284 0.6676 0.3931 0.072 Uiso 1 1 calc GR . . .
H5AB H 0.4536 0.6034 0.4588 0.072 Uiso 1 1 calc GR . . .
H5AC H 0.3739 0.6816 0.4128 0.072 Uiso 1 1 calc GR . . .
O4A O 0.3466(3) 0.6598(3) 0.0990(3) 0.0533(11) Uani 0.774(6) 1 d D P A 1
O5A O 0.4056(7) 0.5004(2) 0.1499(5) 0.0432(14) Uani 0.774(6) 1 d D P A 1
C6A C 0.2032(6) 0.6560(5) 0.0895(5) 0.0773(17) Uani 0.774(6) 1 d D P A 1
H6AA H 0.1779 0.6083 0.0490 0.093 Uiso 0.774(6) 1 calc R P A 1
H6AB H 0.1618 0.6443 0.1466 0.093 Uiso 0.774(6) 1 calc R P A 1
C7A C 0.1593(8) 0.7368(6) 0.0566(6) 0.0773(17) Uani 0.774(6) 1 d D P A 1
H7AA H 0.2131 0.7531 0.0062 0.116 Uiso 0.774(6) 1 calc GR P A 1
H7AB H 0.1684 0.7817 0.1018 0.116 Uiso 0.774(6) 1 calc GR P A 1
H7AC H 0.0658 0.7321 0.0388 0.116 Uiso 0.774(6) 1 calc GR P A 1
O3B O 0.8964(2) 0.34460(15) 0.29038(15) 0.0375(5) Uani 1 1 d . . . .
F1B F 0.498(3) 0.188(2) 0.0995(15) 0.063(4) Uani 0.503(6) 1 d D P B 1
F2B F 0.4426(7) 0.1751(4) 0.2294(5) 0.069(2) Uani 0.503(6) 1 d D P B 1
F3B F 0.3264(7) 0.2584(5) 0.1448(5) 0.0522(18) Uani 0.503(6) 1 d D P B 1
O1B O 0.744(4) 0.236(2) 0.1817(14) 0.031(3) Uani 0.503(6) 1 d . P B 1
H1B H 0.7761 0.1930 0.2085 0.046 Uiso 0.503(6) 1 calc GR P B 1
C1B C 0.6646(7) 0.2854(4) 0.2386(5) 0.0222(14) Uani 0.503(6) 1 d . P B 1
H1BA H 0.6418 0.2484 0.2901 0.027 Uiso 0.503(6) 1 calc R P B 1
C2B C 0.5356(6) 0.3133(4) 0.1924(4) 0.0220(13) Uani 0.503(6) 1 d . P B 1
H2B H 0.5583 0.3480 0.1394 0.026 Uiso 0.503(6) 1 calc R P B 1
C3B C 0.4516(13) 0.2355(8) 0.1658(7) 0.041(4) Uani 0.503(6) 1 d D P B 1
P1B P 0.75619(8) 0.38680(6) 0.27786(6) 0.0346(2) Uani 1 1 d D . . .
O4B O 0.7146(16) 0.3996(6) 0.3767(6) 0.048(2) Uani 0.503(6) 1 d D P B 1
C6B C 0.8075(15) 0.4471(8) 0.4337(7) 0.089(3) Uani 0.503(6) 1 d D P B 1
H6BA H 0.8368 0.4049 0.4789 0.106 Uiso 0.503(6) 1 calc R P B 1
H6BB H 0.8867 0.4601 0.3981 0.106 Uiso 0.503(6) 1 calc R P B 1
C7B C 0.7746(14) 0.5282(9) 0.4795(9) 0.099(3) Uani 0.503(6) 1 d D P B 1
H7BA H 0.8448 0.5416 0.5221 0.148 Uiso 0.503(6) 1 calc GR P B 1
H7BB H 0.6898 0.5210 0.5096 0.148 Uiso 0.503(6) 1 calc GR P B 1
H7BC H 0.7673 0.5762 0.4375 0.148 Uiso 0.503(6) 1 calc GR P B 1
C4B C 1.0031(3) 0.3552(2) 0.2264(2) 0.0395(8) Uani 1 1 d . . . .
H4BA H 0.9655 0.3777 0.1710 0.047 Uiso 1 1 calc R . . .
H4BB H 1.0449 0.2978 0.2147 0.047 Uiso 1 1 calc R . . .
C5B C 1.1038(4) 0.4168(4) 0.2602(3) 0.0717(15) Uani 1 1 d . . . .
H5BA H 1.1372 0.3959 0.3167 0.108 Uiso 1 1 calc GR . . .
H5BB H 1.0636 0.4747 0.2674 0.108 Uiso 1 1 calc GR . . .
H5BC H 1.1776 0.4206 0.2192 0.108 Uiso 1 1 calc GR . . .
O2B O 0.4618(7) 0.3660(5) 0.2492(5) 0.0322(15) Uani 0.503(6) 1 d . P B 1
H2BA H 0.4330 0.4099 0.2221 0.048 Uiso 0.503(6) 1 calc GR P B 1
C1D C 0.6156(8) 0.3156(6) 0.2671(5) 0.0360(17) Uani 0.497(6) 1 d . P B 2
H1D H 0.6250 0.2666 0.3098 0.043 Uiso 0.497(6) 1 calc R P B 2
O4D O 0.7196(16) 0.4290(6) 0.3669(6) 0.048(2) Uani 0.497(6) 1 d D P B 2
F3D F 0.5108(8) 0.1466(4) 0.2199(5) 0.0645(18) Uani 0.497(6) 1 d D P B 2
O2D O 0.740(4) 0.239(2) 0.1599(14) 0.032(4) Uani 0.497(6) 1 d . P B 2
H2D H 0.7672 0.2126 0.2045 0.048 Uiso 0.497(6) 1 calc GR P B 2
C3D C 0.5050(13) 0.2115(8) 0.1607(9) 0.045(3) Uani 0.497(6) 1 d D P B 2
O5B O 0.7538(2) 0.45643(14) 0.21189(17) 0.0396(6) Uani 1 1 d . . . .
C7D C 0.8482(13) 0.4628(9) 0.4787(8) 0.099(3) Uani 0.497(6) 1 d D P B 2
H7DA H 0.8020 0.4079 0.4913 0.148 Uiso 0.497(6) 1 calc GR P B 2
H7DB H 0.8408 0.5022 0.5288 0.148 Uiso 0.497(6) 1 calc GR P B 2
H7DC H 0.9421 0.4508 0.4675 0.148 Uiso 0.497(6) 1 calc GR P B 2
C6D C 0.7885(14) 0.5036(9) 0.4028(7) 0.089(3) Uani 0.497(6) 1 d D P B 2
H6DA H 0.7263 0.5511 0.4189 0.106 Uiso 0.497(6) 1 calc R P B 2
H6DB H 0.8563 0.5266 0.3625 0.106 Uiso 0.497(6) 1 calc R P B 2
O1D O 0.4930(8) 0.3629(6) 0.2848(5) 0.0401(17) Uani 0.497(6) 1 d . P B 2
H1DA H 0.4716 0.3930 0.2411 0.060 Uiso 0.497(6) 1 calc GR P B 2
O4C O 0.3117(10) 0.6145(10) 0.1001(8) 0.0533(11) Uani 0.226(6) 1 d D P A 2
O5C O 0.435(3) 0.4969(5) 0.165(2) 0.0432(14) Uani 0.226(6) 1 d D P A 2
C2D C 0.6153(8) 0.2788(5) 0.1777(5) 0.0363(18) Uani 0.497(6) 1 d . P B 2
H2DA H 0.6025 0.3283 0.1359 0.044 Uiso 0.497(6) 1 calc R P B 2
C6C C 0.283(2) 0.7074(11) 0.0961(16) 0.0773(17) Uani 0.226(6) 1 d D P A 2
H6CA H 0.3593 0.7400 0.0725 0.093 Uiso 0.226(6) 1 calc R P A 2
H6CB H 0.2624 0.7304 0.1547 0.093 Uiso 0.226(6) 1 calc R P A 2
C7C C 0.150(3) 0.717(2) 0.030(2) 0.0773(17) Uani 0.226(6) 1 d D P A 2
H7CA H 0.1441 0.6655 -0.0084 0.116 Uiso 0.226(6) 1 calc GR P A 2
H7CB H 0.1584 0.7698 -0.0058 0.116 Uiso 0.226(6) 1 calc GR P A 2
H7CC H 0.0687 0.7209 0.0646 0.116 Uiso 0.226(6) 1 calc GR P A 2
F1D F 0.3823(9) 0.2466(5) 0.1651(6) 0.055(3) Uani 0.497(6) 1 d D P B 2
F2D F 0.519(3) 0.183(2) 0.0786(15) 0.062(4) Uani 0.497(6) 1 d D P B 2

loop_
_atom_site_aniso_label
_atom_site_aniso_U_11
_atom_site_aniso_U_22
_atom_site_aniso_U_33
_atom_site_aniso_U_23
_atom_site_aniso_U_13
_atom_site_aniso_U_12
P1A 0.0349(5) 0.0473(6) 0.0377(5) -0.0068(4) 0.0064(4) 0.0010(4)
F1A 0.0339(11) 0.0717(17) 0.0733(16) 0.0129(13) 0.0013(11) -0.0114(11)
F2A 0.0571(15) 0.090(2) 0.0596(15) -0.0220(14) 0.0302(12) -0.0304(14)
F3A 0.0639(15) 0.0440(13) 0.0586(14) 0.0085(10) 0.0004(11) -0.0292(11)
O1A 0.0469(14) 0.0320(12) 0.0381(13) -0.0048(10) -0.0103(10) 0.0111(11)
O2A 0.0450(14) 0.0395(14) 0.0312(12) -0.0073(10) -0.0007(10) -0.0103(11)
O3A 0.0517(15) 0.0399(14) 0.0448(14) -0.0069(11) 0.0112(12) 0.0067(11)
C1A 0.0375(17) 0.0209(15) 0.0313(16) -0.0015(12) -0.0027(13) 0.0024(12)
C2A 0.0351(17) 0.0252(15) 0.0345(17) -0.0051(13) 0.0049(13) -0.0084(13)
C3A 0.044(2) 0.043(2) 0.045(2) -0.0034(16) 0.0084(16) -0.0161(16)
C4A 0.058(2) 0.0376(19) 0.0387(19) -0.0019(15) 0.0088(17) -0.0101(17)
C5A 0.053(2) 0.046(2) 0.044(2) -0.0086(17) 0.0093(17) -0.0092(18)
O4A 0.0274(18) 0.068(3) 0.065(2) 0.019(2) 0.0035(15) 0.0024(18)
O5A 0.039(4) 0.0550(17) 0.036(3) -0.0185(14) 0.010(2) -0.0237(14)
C6A 0.040(2) 0.100(4) 0.092(4) 0.039(3) -0.011(2) -0.009(2)
C7A 0.040(2) 0.100(4) 0.092(4) 0.039(3) -0.011(2) -0.009(2)
O3B 0.0343(12) 0.0380(13) 0.0402(13) 0.0066(10) -0.0041(10) 0.0038(10)
F1B 0.054(9) 0.072(5) 0.062(12) -0.023(9) -0.003(7) -0.007(5)
F2B 0.059(4) 0.039(3) 0.107(5) 0.037(3) -0.029(4) -0.021(3)
F3B 0.028(4) 0.053(3) 0.075(4) 0.014(3) -0.018(3) -0.013(3)
O1B 0.035(4) 0.026(4) 0.032(9) 0.008(7) 0.000(8) 0.010(3)
C1B 0.021(3) 0.021(3) 0.024(4) 0.003(3) 0.005(3) 0.007(3)
C2B 0.016(3) 0.020(3) 0.030(3) 0.004(2) 0.003(2) 0.005(2)
C3B 0.039(12) 0.032(6) 0.053(6) 0.004(5) -0.011(8) -0.002(7)
P1B 0.0284(4) 0.0338(5) 0.0414(5) 0.0075(4) -0.0035(3) -0.0024(3)
O4B 0.0458(19) 0.056(6) 0.041(2) 0.018(3) 0.0097(19) 0.008(5)
C6B 0.120(7) 0.099(8) 0.047(5) -0.018(4) -0.003(5) 0.036(6)
C7B 0.099(8) 0.098(7) 0.099(6) -0.026(6) 0.038(6) -0.027(5)
C4B 0.0373(18) 0.0402(19) 0.0411(19) -0.0034(15) 0.0042(15) 0.0065(15)
C5B 0.046(2) 0.097(4) 0.072(3) -0.033(3) 0.019(2) -0.022(2)
O2B 0.023(3) 0.038(3) 0.036(4) 0.007(3) 0.003(3) 0.007(2)
C1D 0.034(4) 0.036(4) 0.038(4) 0.010(3) 0.003(3) -0.006(3)
O4D 0.0458(19) 0.056(6) 0.041(2) 0.018(3) 0.0097(19) 0.008(5)
F3D 0.064(4) 0.045(4) 0.083(4) 0.022(3) -0.013(4) -0.029(3)
O2D 0.034(5) 0.030(6) 0.033(10) 0.002(7) 0.002(8) 0.005(4)
C3D 0.039(8) 0.038(7) 0.057(7) 0.006(6) -0.004(6) -0.009(5)
O5B 0.0366(13) 0.0250(11) 0.0570(15) 0.0080(11) -0.0047(11) -0.0007(9)
C7D 0.099(8) 0.098(7) 0.099(6) -0.026(6) 0.038(6) -0.027(5)
C6D 0.120(7) 0.099(8) 0.047(5) -0.018(4) -0.003(5) 0.036(6)
O1D 0.027(4) 0.048(4) 0.045(5) 0.002(4) 0.009(3) 0.004(3)
O4C 0.0274(18) 0.068(3) 0.065(2) 0.019(2) 0.0035(15) 0.0024(18)
O5C 0.039(4) 0.0550(17) 0.036(3) -0.0185(14) 0.010(2) -0.0237(14)
C2D 0.036(4) 0.031(4) 0.041(4) 0.007(3) -0.004(3) -0.008(3)
C6C 0.040(2) 0.100(4) 0.092(4) 0.039(3) -0.011(2) -0.009(2)
C7C 0.040(2) 0.100(4) 0.092(4) 0.039(3) -0.011(2) -0.009(2)
F1D 0.036(7) 0.063(5) 0.066(5) 0.001(3) -0.002(5) -0.013(6)
F2D 0.055(10) 0.086(9) 0.045(8) -0.015(5) -0.002(5) -0.017(7)

loop_
_atom_type_symbol
_atom_type_description
_atom_type_scat_dispersion_real
_atom_type_scat_dispersion_imag
_atom_type_scat_source
C C 0.0033 0.0016 'International Tables Vol C Tables 4.2.6.8 and 6.1.1.4'
H H 0.0000 0.0000 'International Tables Vol C Tables 4.2.6.8 and 6.1.1.4'
O O 0.0106 0.0060 'International Tables Vol C Tables 4.2.6.8 and 6.1.1.4'
F F 0.0171 0.0103 'International Tables Vol C Tables 4.2.6.8 and 6.1.1.4'
P P 0.1023 0.0942 'International Tables Vol C Tables 4.2.6.8 and 6.1.1.4'

loop_
_geom_angle_atom_site_label_1
_geom_angle_atom_site_label_2
_geom_angle_atom_site_label_3
_geom_angle
O3A P1A C1A 105.95(15)
O3A P1A O4A 102.17(19)
O4A P1A C1A 100.18(18)
O5A P1A O3A 113.9(4)
O5A P1A C1A 114.6(3)
O5A P1A O4A 118.2(3)
O4C P1A O3A 108.7(6)
O4C P1A C1A 122.9(6)
O4C P1A O5C 104.9(11)
O5C P1A O3A 108.2(14)
O5C P1A C1A 105.5(13)
C4A O3A P1A 123.3(2)
O1A C1A P1A 108.0(2)
O1A C1A C2A 113.1(3)
C2A C1A P1A 111.8(2)
O2A C2A C1A 106.7(3)
O2A C2A C3A 110.6(3)
C3A C2A C1A 111.2(3)
F1A C3A C2A 112.8(3)
F2A C3A F1A 107.0(3)
F2A C3A F3A 106.7(3)
F2A C3A C2A 110.9(3)
F3A C3A F1A 106.6(3)
F3A C3A C2A 112.5(3)
O3A C4A C5A 109.0(3)
C6A O4A P1A 123.1(4)
C7A C6A O4A 108.1(6)
C4B O3B P1B 122.4(2)
O1B C1B C2B 110.1(13)
O1B C1B P1B 111.0(17)
C2B C1B P1B 109.0(4)
C3B C2B C1B 112.0(6)
O2B C2B C1B 108.8(6)
O2B C2B C3B 108.7(7)
F1B C3B F2B 102.0(17)
F1B C3B F3B 106.7(17)
F1B C3B C2B 115.8(16)
F2B C3B C2B 112.5(9)
F3B C3B F2B 106.5(10)
F3B C3B C2B 112.3(10)
O3B P1B C1B 97.9(2)
O3B P1B O4B 100.3(6)
O3B P1B C1D 118.2(3)
O4B P1B C1B 105.8(5)
O4D P1B O3B 106.4(6)
O4D P1B C1D 98.1(6)
O5B P1B O3B 113.18(14)
O5B P1B C1B 111.5(2)
O5B P1B O4B 124.5(4)
O5B P1B C1D 111.6(3)
O5B P1B O4D 107.7(4)
C6B O4B P1B 117.3(10)
C7B C6B O4B 124.0(12)
O3B C4B C5B 109.7(3)
O1D C1D P1B 110.5(6)
O1D C1D C2D 111.4(7)
C2D C1D P1B 108.1(6)
C6D O4D P1B 123.2(9)
F3D C3D C2D 110.6(10)
F3D C3D F1D 107.1(10)
F1D C3D C2D 112.7(10)
F2D C3D F3D 113(2)
F2D C3D C2D 107.4(17)
F2D C3D F1D 106.3(17)
O4D C6D C7D 99.3(12)
C6C O4C P1A 111.5(12)
C1D C2D C3D 114.1(7)
O2D C2D C1D 110.2(13)
O2D C2D C3D 108.5(17)
O4C C6C C7C 105.6(14)

loop_
_geom_bond_atom_site_label_1
_geom_bond_atom_site_label_2
_geom_bond_distance
P1A O3A 1.568(3)
P1A C1A 1.823(3)
P1A O4A 1.577(3)
P1A O5A 1.480(4)
P1A O4C 1.507(7)
P1A O5C 1.514(8)
F1A C3A 1.338(5)
F2A C3A 1.332(4)
F3A C3A 1.336(4)
O1A C1A 1.412(4)
O2A C2A 1.398(4)
O3A C4A 1.459(4)
C1A C2A 1.524(4)
C2A C3A 1.518(5)
C4A C5A 1.480(5)
O4A C6A 1.450(6)
C6A C7A 1.405(11)
O3B P1B 1.562(2)
O3B C4B 1.471(4)
F1B C3B 1.334(13)
F2B C3B 1.348(10)
F3B C3B 1.344(10)
O1B C1B 1.41(3)
C1B C2B 1.534(9)
C1B P1B 1.899(7)
C2B C3B 1.514(14)
C2B O2B 1.404(10)
P1B O4B 1.590(9)
P1B C1D 1.792(7)
P1B O4D 1.559(10)
P1B O5B 1.470(2)
O4B C6B 1.468(14)
C6B C7B 1.465(11)
C4B C5B 1.475(6)
C1D O1D 1.458(13)
C1D C2D 1.483(12)
O4D C6D 1.442(13)
F3D C3D 1.347(11)
O2D C2D 1.42(4)
C3D C2D 1.534(16)
C3D F1D 1.348(10)
C3D F2D 1.344(13)
C7D C6D 1.448(12)
O4C C6C 1.451(11)
C6C C7C 1.68(3)

loop_
_geom_hbond_atom_site_label_D
_geom_hbond_atom_site_label_H
_geom_hbond_atom_site_label_A
_geom_hbond_distance_DH
_geom_hbond_distance_HA
_geom_hbond_distance_DA
_geom_hbond_angle_DHA
_geom_hbond_site_symmetry_A
O1A H1A O5B 0.84 1.75 2.592(3) 177.5 .
O2A H2A O5A 0.84 1.83 2.662(8) 169.5 3_665
O2A H2A O5C 0.84 1.99 2.80(3) 162.1 3_665
O1B H1B O1A 0.84 1.74 2.56(3) 164.7 2_645
O2B H2BA O5A 0.84 1.79 2.618(9) 166.8 .
O2D H2D O1A 0.84 2.02 2.83(2) 163.0 2_645
O1D H1DA O5C 0.84 2.01 2.81(2) 160.8 .

loop_
_geom_torsion_atom_site_label_1
_geom_torsion_atom_site_label_2
_geom_torsion_atom_site_label_3
_geom_torsion_atom_site_label_4
_geom_torsion
P1A O3A C4A C5A 149.1(3)
P1A C1A C2A O2A 55.8(3)
P1A C1A C2A C3A 176.5(2)
P1A O4A C6A C7A 160.2(5)
P1A O4C C6C C7C -178.6(16)
O1A C1A C2A O2A 177.9(2)
O1A C1A C2A C3A -61.4(4)
O2A C2A C3A F1A -170.9(3)
O2A C2A C3A F2A -50.9(4)
O2A C2A C3A F3A 68.5(4)
O3A P1A C1A O1A 43.6(2)
O3A P1A C1A C2A 168.6(2)
O3A P1A O4A C6A -74.2(6)
O3A P1A O4C C6C 58.1(15)
C1A P1A O3A C4A -96.8(3)
C1A P1A O4A C6A 176.9(5)
C1A P1A O4C C6C -66.3(15)
C1A C2A C3A F1A 70.7(4)
C1A C2A C3A F2A -169.3(3)
C1A C2A C3A F3A -49.9(4)
O4A P1A O3A C4A 158.8(3)
O4A P1A C1A O1A 149.5(2)
O4A P1A C1A C2A -85.5(3)
O4A P1A O4C C6C -23.2(13)
O5A P1A O3A C4A 30.2(4)
O5A P1A C1A O1A -82.9(4)
O5A P1A C1A C2A 42.1(4)
O5A P1A O4A C6A 51.7(7)
O5A P1A O4C C6C 173.6(14)
O3B P1B O4B C6B 53.4(9)
O3B P1B C1D O1D 161.2(5)
O3B P1B C1D C2D -76.6(6)
O3B P1B O4D C6D 67.7(11)
O1B C1B C2B C3B 62.8(18)
O1B C1B C2B O2B -177.0(17)
O1B C1B P1B O3B -39.9(11)
O1B C1B P1B O4B -142.9(12)
O1B C1B P1B C1D 174.1(14)
O1B C1B P1B O4D -153.9(12)
O1B C1B P1B O5B 79.0(11)
C1B C2B C3B F1B -72.1(19)
C1B C2B C3B F2B 44.8(11)
C1B C2B C3B F3B 165.0(8)
C1B P1B O4B C6B 154.7(8)
C1B P1B C1D O1D -159.9(11)
C1B P1B C1D C2D -37.7(7)
C1B P1B O4D C6D 177.2(9)
C2B C1B P1B O3B -161.2(4)
C2B C1B P1B O4B 95.7(7)
C2B C1B P1B C1D 52.7(7)
C2B C1B P1B O4D 84.7(7)
C2B C1B P1B O5B -42.4(5)
P1B O3B C4B C5B 105.8(4)
P1B C1B C2B C3B -175.3(6)
P1B C1B C2B O2B -55.1(6)
P1B O4B C6B C7B 120.0(14)
P1B C1D C2D O2D 53.8(17)
P1B C1D C2D C3D 176.2(6)
P1B O4D C6D C7D -114.4(12)
O4B P1B C1D O1D 61.1(7)
O4B P1B C1D C2D -176.7(7)
O4B P1B O4D C6D 139(5)
C4B O3B P1B C1B 100.9(3)
C4B O3B P1B O4B -151.3(4)
C4B O3B P1B C1D 116.5(4)
C4B O3B P1B O4D -134.6(4)
C4B O3B P1B O5B -16.6(3)
O2B C2B C3B F1B 167.7(18)
O2B C2B C3B F2B -75.5(10)
O2B C2B C3B F3B 44.7(10)
C1D P1B O4B C6B 171.5(10)
C1D P1B O4D C6D -169.7(11)
O4D P1B O4B C6B -59(3)
O4D P1B C1D O1D 47.7(7)
O4D P1B C1D C2D 169.9(7)
F3D C3D C2D C1D -55.0(12)
F3D C3D C2D O2D 68.2(14)
O5B P1B O4B C6B -74.2(11)
O5B P1B C1D O1D -65.0(6)
O5B P1B C1D C2D 57.2(7)
O5B P1B O4D C6D -53.9(13)
O1D C1D C2D O2D 175.4(16)
O1D C1D C2D C3D -62.2(9)
O4C P1A O3A C4A 129.4(7)
O4C P1A C1A O1A 169.2(7)
O4C P1A C1A C2A -65.8(7)
O4C P1A O4A C6A 32.6(12)
O5C P1A O3A C4A 16.0(12)
O5C P1A C1A O1A -71.1(12)
O5C P1A C1A C2A 53.9(13)
O5C P1A O4A C6A 55(2)
O5C P1A O4C C6C 174(2)
F1D C3D C2D C1D 64.8(13)
F1D C3D C2D O2D -172.0(13)
F2D C3D C2D C1D -178.5(19)
F2D C3D C2D O2D -55(2)
